data_4037834
loop_
_publ_author_name
'Shanahan, Rachel M.'
'Hickey, Aobha'
'Bateman, Lorraine M.'
'Light, Mark E.'
'McGlacken, Gerard P.'

_publ_section_title
;
 One-Pot Cross-Coupling/C--H Functionalization Reactions: Quinoline as a
 Substrate and Ligand through N--Pd Interaction
;
_journal_name_full 'The Journal of Organic Chemistry'
_journal_paper_doi 10.1021/acs.joc.9b03321
_journal_year 2020
_chemical_absolute_configuration unk
_chemical_formula_moiety 'C21 H13 N O'
_chemical_formula_sum 'C21 H13 N O'
_chemical_formula_weight 295.32
_space_group_crystal_system monoclinic
_space_group_IT_number 4
_space_group_name_Hall 'P 2yb'
_space_group_name_H-M_alt 'P 1 21 1'
_atom_sites_solution_hydrogens geom
_atom_sites_solution_primary dual
_audit_creation_date 2019-11-25
_audit_creation_method
;
Olex2 1.2
(compiled 2018.05.29 svn.r3508 for OlexSys, GUI svn.r5506)
;
_cell_angle_alpha 90
_cell_angle_beta 94.868(2)
_cell_angle_gamma 90
_cell_formula_units_Z 4
_cell_length_a 11.4470(2)
_cell_length_b 6.2048(2)
_cell_length_c 20.0037(5)
_cell_measurement_reflns_used 5920
_cell_measurement_temperature 100(2)
_cell_measurement_theta_max 30.6440
_cell_measurement_theta_min 3.0630
_cell_volume 1415.66(6)
_computing_cell_refinement 'CrysAlisPro 1.171.40.37a (Rigaku OD, 2019)'
_computing_data_collection 'CrysAlisPro 1.171.40.37a (Rigaku OD, 2019)'
_computing_data_reduction 'CrysAlisPro 1.171.40.37a (Rigaku OD, 2019)'
_computing_molecular_graphics 'Olex2 (Dolomanov et al., 2009)'
_computing_publication_material 'Olex2 (Dolomanov et al., 2009)'
_computing_structure_refinement 'ShelXL (Sheldrick, 2015)'
_computing_structure_solution 'ShelXT (Sheldrick, 2015)'
_diffrn_ambient_environment N~2~
_diffrn_ambient_temperature 100(2)
_diffrn_detector 'CCD area detector'
_diffrn_detector_area_resol_mean 28.5714
_diffrn_detector_type 'Rigaku HG Saturn724+ (2x2 bin mode)'
_diffrn_measured_fraction_theta_full 0.998
_diffrn_measured_fraction_theta_max 0.998
_diffrn_measurement_details
;
List of Runs (angles in degrees, time in seconds):

  # Type    Start    End  Width  t~exp~   \w     \q     \k     \f   Frames
--------------------------------------------------------------------------
  1  \w   -108.00  16.00   1.00   22.50    --  -19.00 -60.00 -90.00  124
  2  \w    -54.00  70.00   1.00   22.50    --  -19.00  60.00  60.00  124
  3  \w   -108.00  16.00   1.00   22.50    --  -19.00 -57.00 150.00  124
  4  \w   -108.00 -45.00   1.00   22.50    --  -19.00 -60.00  30.00   63
  5  \w    -54.00  70.00   1.00   22.50    --  -19.00  60.00-120.00  124
;
_diffrn_measurement_device 'four-circle \k diffractometer'
_diffrn_measurement_device_type 'Rigaku AFC12 FRE-HF'
_diffrn_measurement_method 'profile data from \w-scans'
_diffrn_measurement_specimen_support 'MiTeGen MicroMesh'
_diffrn_orient_matrix_type 'CrysAlisPro convention (1999,Acta A55,543-557)'
_diffrn_orient_matrix_UB_11 -0.0005978000
_diffrn_orient_matrix_UB_12 0.0174237000
_diffrn_orient_matrix_UB_13 0.0350323000
_diffrn_orient_matrix_UB_21 0.0618629000
_diffrn_orient_matrix_UB_22 0.0116055000
_diffrn_orient_matrix_UB_23 0.0027728000
_diffrn_orient_matrix_UB_31 -0.0062856000
_diffrn_orient_matrix_UB_32 0.1123241000
_diffrn_orient_matrix_UB_33 -0.0057224000
_diffrn_radiation_collimation 0.3
_diffrn_radiation_monochromator 'Confocal mirrors, HF Varimax'
_diffrn_radiation_probe x-ray
_diffrn_radiation_type MoK\a
_diffrn_radiation_wavelength 0.71073
_diffrn_reflns_av_R_equivalents 0.0461
_diffrn_reflns_av_unetI/netI 0.0644
_diffrn_reflns_Laue_measured_fraction_full 0.998
_diffrn_reflns_Laue_measured_fraction_max 0.998
_diffrn_reflns_limit_h_max 15
_diffrn_reflns_limit_h_min -15
_diffrn_reflns_limit_k_max 8
_diffrn_reflns_limit_k_min -8
_diffrn_reflns_limit_l_max 26
_diffrn_reflns_limit_l_min -26
_diffrn_reflns_number 19713
_diffrn_reflns_point_group_measured_fraction_full 0.988
_diffrn_reflns_point_group_measured_fraction_max 0.971
_diffrn_reflns_theta_full 25.242
_diffrn_reflns_theta_max 28.495
_diffrn_reflns_theta_min 3.066
_diffrn_source 'Rotating-anode X-ray tube'
_diffrn_source_current 55.0
_diffrn_source_power 2.475
_diffrn_source_target Mo
_diffrn_source_type 'Rigaku FR-E+ SuperBright'
_diffrn_source_voltage 45.0
_exptl_absorpt_coefficient_mu 0.085
_exptl_absorpt_correction_T_max 1.00000
_exptl_absorpt_correction_T_min 0.63299
_exptl_absorpt_correction_type multi-scan
_exptl_absorpt_process_details
;
CrysAlisPro 1.171.40.37a (Rigaku Oxford Diffraction, 2019)
Empirical absorption correction using spherical harmonics,
 implemented in SCALE3 ABSPACK scaling algorithm.
;
_exptl_crystal_colour 'clear colourless'
_exptl_crystal_colour_lustre clear
_exptl_crystal_colour_primary colourless
_exptl_crystal_density_diffrn 1.386
_exptl_crystal_description prism
_exptl_crystal_F_000 616
_exptl_crystal_recrystallization_method 'The material was recrystallised from --- by slow evaporation'
_exptl_crystal_size_max 0.314
_exptl_crystal_size_mid 0.057
_exptl_crystal_size_min 0.045
_refine_diff_density_max 0.250
_refine_diff_density_min -0.272
_refine_diff_density_rms 0.045
_refine_ls_abs_structure_details
;
 Flack x determined using 1846 quotients [(I+)-(I-)]/[(I+)+(I-)]
 (Parsons, Flack and Wagner, Acta Cryst. B69 (2013) 249-259).
;
_refine_ls_abs_structure_Flack -0.7(9)
_refine_ls_extinction_method none
_refine_ls_goodness_of_fit_ref 1.067
_refine_ls_hydrogen_treatment constr
_refine_ls_matrix_type full
_refine_ls_number_parameters 415
_refine_ls_number_reflns 6982
_refine_ls_number_restraints 1
_refine_ls_restrained_S_all 1.067
_refine_ls_R_factor_all 0.0718
_refine_ls_R_factor_gt 0.0547
_refine_ls_shift/su_max 0.000
_refine_ls_shift/su_mean 0.000
_refine_ls_structure_factor_coef Fsqd
_refine_ls_weighting_details 'w=1/[\s^2^(Fo^2^)+(0.0427P)^2^+0.0040P] where P=(Fo^2^+2Fc^2^)/3'
_refine_ls_weighting_scheme calc
_refine_ls_wR_factor_gt 0.0991
_refine_ls_wR_factor_ref 0.1052
_reflns_Friedel_coverage 0.785
_reflns_Friedel_fraction_full 0.977
_reflns_Friedel_fraction_max 0.938
_reflns_number_gt 5764
_reflns_number_total 6982
_reflns_threshold_expression 'I > 2\s(I)'
_cod_data_source_file jo9b03321_si_002.cif
_cod_data_source_block 2019acc0015_k1_100k
_cod_database_code 4037834
_shelx_shelxl_version_number 2016/6
_chemical_oxdiff_formula 'C22 H22 N1 O1'
_chemical_oxdiff_usercomment RMS-269
_shelx_space_group_comment
;
The symmetry employed for this shelxl refinement is uniquely defined
by the following loop, which should always be used as a source of
symmetry information in preference to the above space-group names.
They are only intended as comments.
;
_diffrn_measurement_device_type2 'Rigaku AFC12 (Right)'
_reflns_odcompleteness_completeness 94.83
_reflns_odcompleteness_iscentric 1
_reflns_odcompleteness_theta 30.44
_olex2_refinement_description
;
1. Fixed Uiso
 At 1.2 times of:
  All C(H) groups
2.a Aromatic/amide H refined with riding coordinates:
 C2B(H2B), C3B(H3B), C4B(H4B), C5B(H5B), C8B(H8B), C12B(H12B), C13B(H13B),
 C15B(H15B), C17B(H17B), C18B(H18B), C19B(H19B), C20B(H20B), C21B(H21B),
 C2A(H2A), C3A(H3A), C4A(H4A), C5A(H5A), C8A(H8A), C12A(H12A), C13A(H13A),
 C15A(H15A), C17A(H17A), C18A(H18A), C19A(H19A), C20A(H20A), C21A(H21A)
;
_olex2_diffrn_ambient_temperature_device 'Oxford Cryosystems'
_olex2_exptl_crystal_mounting_method 'The crystal was mounted on a MITIGEN holder with silicon oil'
_olex2_submission_original_sample_id RMS-269
_olex2_submission_special_instructions 'No special instructions were received'
_oxdiff_exptl_absorpt_empirical_details
;
Empirical correction (ABSPACK) includes:
- Absorption correction using spherical harmonics
- Frame scaling
;
_oxdiff_exptl_absorpt_empirical_full_max 2.604
_oxdiff_exptl_absorpt_empirical_full_min 0.527

loop_
_space_group_symop_operation_xyz
'x, y, z'
'-x, y+1/2, -z'

loop_
_atom_site_label
_atom_site_type_symbol
_atom_site_fract_x
_atom_site_fract_y
_atom_site_fract_z
_atom_site_U_iso_or_equiv
_atom_site_adp_type
_atom_site_occupancy
_atom_site_site_symmetry_order
_atom_site_calc_flag
_atom_site_refinement_flags_posn
O1B O 0.79963(15) 0.0214(3) 0.82501(8) 0.0215(4) Uani 1 1 d .
N1B N 0.83803(18) 0.3630(4) 0.65136(10) 0.0214(5) Uani 1 1 d .
C1B C 0.7278(2) -0.1455(4) 0.79986(13) 0.0201(6) Uani 1 1 d .
C2B C 0.6898(2) -0.3098(5) 0.83795(13) 0.0223(6) Uani 1 1 d .
H2B H 0.709531 -0.317280 0.884989 0.027 Uiso 1 1 calc R
C3B C 0.6208(2) -0.4649(5) 0.80405(13) 0.0243(6) Uani 1 1 d .
H3B H 0.593076 -0.583620 0.828199 0.029 Uiso 1 1 calc R
C4B C 0.5912(2) -0.4500(5) 0.73522(14) 0.0233(6) Uani 1 1 d .
H4B H 0.543259 -0.558392 0.713474 0.028 Uiso 1 1 calc R
C5B C 0.6299(2) -0.2815(5) 0.69787(13) 0.0230(6) Uani 1 1 d .
H5B H 0.608516 -0.272221 0.651028 0.028 Uiso 1 1 calc R
C6B C 0.7011(2) -0.1255(5) 0.73048(13) 0.0198(6) Uani 1 1 d .
C7B C 0.7619(2) 0.0677(4) 0.71193(12) 0.0191(6) Uani 1 1 d .
C8B C 0.7764(2) 0.1840(5) 0.65268(13) 0.0221(6) Uani 1 1 d .
H8B H 0.739785 0.130595 0.611587 0.027 Uiso 1 1 calc R
C9B C 0.8923(2) 0.4379(5) 0.71097(13) 0.0197(6) Uani 1 1 d .
C10B C 0.8872(2) 0.3323(4) 0.77330(13) 0.0182(6) Uani 1 1 d .
C11B C 0.8183(2) 0.1452(5) 0.77024(12) 0.0189(6) Uani 1 1 d .
C12B C 0.9592(2) 0.6278(5) 0.71076(13) 0.0213(6) Uani 1 1 d .
H12B H 0.964078 0.703993 0.669896 0.026 Uiso 1 1 calc R
C13B C 1.0176(2) 0.7051(5) 0.76855(13) 0.0213(6) Uani 1 1 d .
H13B H 1.062746 0.833067 0.766666 0.026 Uiso 1 1 calc R
C14B C 1.0124(2) 0.5989(4) 0.83111(13) 0.0196(6) Uani 1 1 d .
C15B C 0.9465(2) 0.4140(5) 0.83196(13) 0.0200(6) Uani 1 1 d .
H15B H 0.941069 0.340158 0.873186 0.024 Uiso 1 1 calc R
C16B C 1.0779(2) 0.6808(5) 0.89352(13) 0.0204(6) Uani 1 1 d .
C17B C 1.1290(2) 0.8848(5) 0.89689(14) 0.0282(7) Uani 1 1 d .
H17B H 1.119132 0.977736 0.859100 0.034 Uiso 1 1 calc R
C18B C 1.1941(3) 0.9543(5) 0.95453(15) 0.0317(7) Uani 1 1 d .
H18B H 1.228693 1.093534 0.955624 0.038 Uiso 1 1 calc R
C19B C 1.2088(2) 0.8236(5) 1.01004(14) 0.0295(7) Uani 1 1 d .
H19B H 1.254141 0.871193 1.049265 0.035 Uiso 1 1 calc R
C20B C 1.1571(3) 0.6222(5) 1.00821(14) 0.0299(7) Uani 1 1 d .
H20B H 1.165529 0.531817 1.046644 0.036 Uiso 1 1 calc R
C21B C 1.0935(2) 0.5523(5) 0.95094(13) 0.0259(6) Uani 1 1 d .
H21B H 1.059144 0.412885 0.950391 0.031 Uiso 1 1 calc R
O1A O 0.63001(15) 0.0194(3) 0.36657(8) 0.0214(4) Uani 1 1 d .
N1A N 0.92098(19) 0.3789(4) 0.43141(11) 0.0225(5) Uani 1 1 d .
C1A C 0.6359(2) -0.1419(4) 0.41490(12) 0.0198(6) Uani 1 1 d .
C2A C 0.5574(2) -0.3091(5) 0.41580(13) 0.0232(6) Uani 1 1 d .
H2A H 0.493418 -0.323705 0.382651 0.028 Uiso 1 1 calc R
C3A C 0.5773(2) -0.4559(5) 0.46812(13) 0.0260(6) Uani 1 1 d .
H3A H 0.525594 -0.574647 0.471181 0.031 Uiso 1 1 calc R
C4A C 0.6720(3) -0.4310(5) 0.51617(13) 0.0268(7) Uani 1 1 d .
H4A H 0.683019 -0.532382 0.551734 0.032 Uiso 1 1 calc R
C5A C 0.7504(3) -0.2622(5) 0.51323(13) 0.0253(7) Uani 1 1 d .
H5A H 0.815145 -0.248741 0.545937 0.030 Uiso 1 1 calc R
C6A C 0.7328(2) -0.1128(5) 0.46171(13) 0.0213(6) Uani 1 1 d .
C7A C 0.7903(2) 0.0801(4) 0.44020(12) 0.0199(6) Uani 1 1 d .
C8A C 0.8905(2) 0.2020(5) 0.46208(13) 0.0227(6) Uani 1 1 d .
H8A H 0.937920 0.154524 0.500531 0.027 Uiso 1 1 calc R
C9A C 0.8512(2) 0.4468(5) 0.37550(12) 0.0192(6) Uani 1 1 d .
C10A C 0.7512(2) 0.3348(4) 0.34774(13) 0.0187(6) Uani 1 1 d .
C11A C 0.7245(2) 0.1500(5) 0.38365(12) 0.0191(6) Uani 1 1 d .
C12A C 0.8822(2) 0.6357(5) 0.34307(13) 0.0223(6) Uani 1 1 d .
H12A H 0.948273 0.716043 0.360938 0.027 Uiso 1 1 calc R
C13A C 0.8191(2) 0.7071(5) 0.28610(13) 0.0208(6) Uani 1 1 d .
H13A H 0.842748 0.835735 0.265283 0.025 Uiso 1 1 calc R
C14A C 0.7193(2) 0.5938(4) 0.25731(12) 0.0183(6) Uani 1 1 d .
C15A C 0.6865(2) 0.4095(4) 0.28944(12) 0.0189(6) Uani 1 1 d .
H15A H 0.619138 0.331926 0.271928 0.023 Uiso 1 1 calc R
C16A C 0.6544(2) 0.6693(5) 0.19383(12) 0.0197(6) Uani 1 1 d .
C17A C 0.6780(2) 0.8692(5) 0.16508(14) 0.0241(6) Uani 1 1 d .
H17A H 0.733951 0.962661 0.187729 0.029 Uiso 1 1 calc R
C18A C 0.6212(2) 0.9334(5) 0.10416(14) 0.0290(7) Uani 1 1 d .
H18A H 0.639822 1.068352 0.085298 0.035 Uiso 1 1 calc R
C19A C 0.5379(3) 0.8022(5) 0.07085(14) 0.0279(7) Uani 1 1 d .
H19A H 0.499320 0.845550 0.029079 0.034 Uiso 1 1 calc R
C20A C 0.5112(3) 0.6059(5) 0.09937(13) 0.0263(7) Uani 1 1 d .
H20A H 0.452870 0.515655 0.077437 0.032 Uiso 1 1 calc R
C21A C 0.5691(2) 0.5412(5) 0.15932(12) 0.0231(6) Uani 1 1 d .
H21A H 0.550233 0.405563 0.177649 0.028 Uiso 1 1 calc R

loop_
_atom_site_aniso_label
_atom_site_aniso_U_11
_atom_site_aniso_U_22
_atom_site_aniso_U_33
_atom_site_aniso_U_23
_atom_site_aniso_U_13
_atom_site_aniso_U_12
O1B 0.0215(10) 0.0217(10) 0.0209(9) -0.0004(9) 0.0001(8) -0.0036(9)
N1B 0.0175(11) 0.0268(14) 0.0197(11) 0.0005(11) -0.0002(9) 0.0027(11)
C1B 0.0151(12) 0.0204(15) 0.0246(14) -0.0053(12) 0.0012(10) 0.0010(12)
C2B 0.0211(14) 0.0240(16) 0.0219(14) 0.0003(13) 0.0020(11) 0.0012(13)
C3B 0.0162(13) 0.0251(16) 0.0316(15) 0.0016(14) 0.0025(11) 0.0006(13)
C4B 0.0150(12) 0.0196(15) 0.0346(15) -0.0062(13) -0.0013(11) -0.0013(12)
C5B 0.0163(13) 0.0273(16) 0.0249(14) -0.0057(13) -0.0019(11) 0.0034(12)
C6B 0.0129(12) 0.0232(15) 0.0231(14) 0.0017(12) 0.0009(10) 0.0044(12)
C7B 0.0138(12) 0.0215(15) 0.0220(13) -0.0012(12) 0.0008(10) 0.0034(12)
C8B 0.0165(12) 0.0291(16) 0.0199(13) -0.0030(12) -0.0026(10) 0.0036(13)
C9B 0.0129(12) 0.0246(15) 0.0219(14) 0.0010(12) 0.0032(10) 0.0031(12)
C10B 0.0139(12) 0.0192(15) 0.0216(13) -0.0004(12) 0.0024(10) 0.0036(12)
C11B 0.0173(12) 0.0216(15) 0.0181(13) 0.0029(11) 0.0028(10) 0.0041(12)
C12B 0.0186(13) 0.0222(15) 0.0233(14) 0.0065(12) 0.0030(11) 0.0038(12)
C13B 0.0161(13) 0.0197(15) 0.0282(14) 0.0015(12) 0.0021(11) 0.0014(12)
C14B 0.0124(12) 0.0224(15) 0.0240(13) -0.0010(12) 0.0017(10) 0.0033(11)
C15B 0.0169(13) 0.0227(15) 0.0206(13) 0.0016(12) 0.0036(10) 0.0003(12)
C16B 0.0141(12) 0.0236(15) 0.0237(14) -0.0018(12) 0.0035(10) 0.0005(12)
C17B 0.0257(15) 0.0289(18) 0.0302(16) 0.0004(14) 0.0034(12) -0.0038(14)
C18B 0.0274(16) 0.0272(17) 0.0412(18) -0.0098(15) 0.0061(13) -0.0077(14)
C19B 0.0224(15) 0.039(2) 0.0265(16) -0.0141(14) 0.0011(12) -0.0031(14)
C20B 0.0285(15) 0.0367(19) 0.0240(15) -0.0027(14) 0.0000(12) 0.0004(14)
C21B 0.0236(14) 0.0254(16) 0.0285(15) -0.0024(13) 0.0004(11) -0.0044(14)
O1A 0.0192(9) 0.0216(10) 0.0229(10) 0.0051(9) -0.0010(7) -0.0015(9)
N1A 0.0182(11) 0.0272(14) 0.0215(12) -0.0038(11) -0.0015(9) 0.0019(11)
C1A 0.0229(14) 0.0184(14) 0.0186(13) 0.0030(12) 0.0044(10) 0.0044(12)
C2A 0.0234(14) 0.0233(15) 0.0230(14) -0.0005(13) 0.0028(11) 0.0015(13)
C3A 0.0307(15) 0.0231(16) 0.0251(14) 0.0016(13) 0.0085(12) 0.0012(14)
C4A 0.0377(17) 0.0240(17) 0.0195(14) 0.0061(13) 0.0068(12) 0.0084(14)
C5A 0.0280(15) 0.0285(17) 0.0193(14) -0.0014(13) 0.0012(11) 0.0070(13)
C6A 0.0215(13) 0.0235(16) 0.0192(13) -0.0018(12) 0.0032(10) 0.0051(12)
C7A 0.0201(13) 0.0211(15) 0.0182(13) -0.0012(12) 0.0004(10) 0.0050(12)
C8A 0.0191(13) 0.0289(16) 0.0193(13) -0.0001(13) -0.0029(10) 0.0047(13)
C9A 0.0154(12) 0.0240(15) 0.0187(13) -0.0020(12) 0.0038(10) 0.0017(12)
C10A 0.0145(12) 0.0207(15) 0.0212(13) -0.0015(12) 0.0032(10) 0.0004(12)
C11A 0.0153(12) 0.0219(15) 0.0200(13) -0.0024(12) 0.0017(10) 0.0023(12)
C12A 0.0178(13) 0.0238(15) 0.0253(14) -0.0056(13) 0.0028(11) -0.0041(12)
C13A 0.0193(13) 0.0195(15) 0.0243(14) 0.0010(12) 0.0056(11) -0.0033(12)
C14A 0.0152(12) 0.0200(14) 0.0203(13) -0.0015(12) 0.0046(10) 0.0025(11)
C15A 0.0144(12) 0.0198(15) 0.0224(13) -0.0017(12) 0.0002(10) -0.0019(12)
C16A 0.0165(12) 0.0231(16) 0.0201(13) 0.0018(12) 0.0046(10) 0.0025(12)
C17A 0.0177(13) 0.0240(16) 0.0308(15) 0.0023(13) 0.0034(11) -0.0015(13)
C18A 0.0245(15) 0.0299(17) 0.0337(16) 0.0168(14) 0.0092(12) 0.0034(14)
C19A 0.0276(16) 0.0345(18) 0.0219(14) 0.0063(13) 0.0030(12) 0.0075(14)
C20A 0.0260(15) 0.0284(17) 0.0245(14) -0.0001(13) 0.0015(11) 0.0022(13)
C21A 0.0262(14) 0.0204(15) 0.0227(14) 0.0010(12) 0.0023(11) 0.0007(13)

loop_
_atom_type_symbol
_atom_type_description
_atom_type_scat_dispersion_real
_atom_type_scat_dispersion_imag
_atom_type_scat_source
C C 0.0033 0.0016 'International Tables Vol C Tables 4.2.6.8 and 6.1.1.4'
H H 0.0000 0.0000 'International Tables Vol C Tables 4.2.6.8 and 6.1.1.4'
N N 0.0061 0.0033 'International Tables Vol C Tables 4.2.6.8 and 6.1.1.4'
O O 0.0106 0.0060 'International Tables Vol C Tables 4.2.6.8 and 6.1.1.4'

loop_
_exptl_crystal_face_index_h
_exptl_crystal_face_index_k
_exptl_crystal_face_index_l
_exptl_crystal_face_perp_dist
0 0 1 0.0238
0 0 -1 0.0238
-5 0 -1 0.0224
5 0 1 0.0224
1 -5 2 0.1316
-5 5 -3 0.1379

loop_
_geom_angle_atom_site_label_1
_geom_angle_atom_site_label_2
_geom_angle_atom_site_label_3
_geom_angle
C11B O1B C1B 104.83(19)
C8B N1B C9B 118.0(2)
O1B C1B C6B 111.4(2)
C2B C1B O1B 124.1(2)
C2B C1B C6B 124.4(3)
C1B C2B H2B 121.9
C1B C2B C3B 116.2(2)
C3B C2B H2B 121.9
C2B C3B H3B 119.4
C2B C3B C4B 121.2(3)
C4B C3B H3B 119.4
C3B C4B H4B 119.2
C5B C4B C3B 121.6(3)
C5B C4B H4B 119.2
C4B C5B H5B 120.8
C4B C5B C6B 118.4(2)
C6B C5B H5B 120.8
C1B C6B C7B 104.9(2)
C5B C6B C1B 118.2(3)
C5B C6B C7B 136.9(2)
C8B C7B C6B 137.0(2)
C11B C7B C6B 105.9(2)
C11B C7B C8B 117.1(3)
N1B C8B C7B 123.4(2)
N1B C8B H8B 118.3
C7B C8B H8B 118.3
N1B C9B C10B 123.9(3)
N1B C9B C12B 119.1(2)
C12B C9B C10B 117.0(2)
C11B C10B C9B 114.2(2)
C15B C10B C9B 121.2(2)
C15B C10B C11B 124.6(2)
O1B C11B C7B 112.9(2)
O1B C11B C10B 123.7(2)
C7B C11B C10B 123.4(2)
C9B C12B H12B 119.4
C13B C12B C9B 121.1(3)
C13B C12B H12B 119.4
C12B C13B H13B 119.1
C12B C13B C14B 121.8(3)
C14B C13B H13B 119.1
C13B C14B C16B 121.6(2)
C15B C14B C13B 117.6(2)
C15B C14B C16B 120.8(2)
C10B C15B H15B 119.3
C14B C15B C10B 121.3(2)
C14B C15B H15B 119.3
C17B C16B C14B 122.0(2)
C17B C16B C21B 117.0(2)
C21B C16B C14B 121.0(3)
C16B C17B H17B 119.5
C18B C17B C16B 121.1(3)
C18B C17B H17B 119.5
C17B C18B H18B 119.7
C19B C18B C17B 120.6(3)
C19B C18B H18B 119.7
C18B C19B H19B 120.4
C18B C19B C20B 119.3(3)
C20B C19B H19B 120.4
C19B C20B H20B 119.9
C21B C20B C19B 120.2(3)
C21B C20B H20B 119.9
C16B C21B H21B 119.1
C20B C21B C16B 121.8(3)
C20B C21B H21B 119.1
C11A O1A C1A 105.16(19)
C8A N1A C9A 118.2(2)
O1A C1A C6A 111.2(2)
C2A C1A O1A 124.1(2)
C2A C1A C6A 124.8(3)
C1A C2A H2A 122.0
C1A C2A C3A 116.1(2)
C3A C2A H2A 122.0
C2A C3A H3A 119.6
C2A C3A C4A 120.9(3)
C4A C3A H3A 119.6
C3A C4A H4A 119.2
C5A C4A C3A 121.6(3)
C5A C4A H4A 119.2
C4A C5A H5A 120.5
C4A C5A C6A 118.9(3)
C6A C5A H5A 120.5
C1A C6A C7A 105.2(2)
C5A C6A C1A 117.8(3)
C5A C6A C7A 137.0(3)
C8A C7A C6A 136.7(2)
C11A C7A C6A 105.9(2)
C11A C7A C8A 117.4(3)
N1A C8A C7A 122.8(2)
N1A C8A H8A 118.6
C7A C8A H8A 118.6
N1A C9A C10A 124.1(2)
N1A C9A C12A 118.5(2)
C12A C9A C10A 117.3(2)
C11A C10A C9A 114.0(2)
C11A C10A C15A 124.9(2)
C15A C10A C9A 121.1(2)
O1A C11A C7A 112.6(2)
O1A C11A C10A 123.9(2)
C7A C11A C10A 123.5(2)
C9A C12A H12A 119.3
C13A C12A C9A 121.3(3)
C13A C12A H12A 119.3
C12A C13A H13A 119.1
C12A C13A C14A 121.7(3)
C14A C13A H13A 119.1
C13A C14A C16A 121.0(2)
C15A C14A C13A 117.6(2)
C15A C14A C16A 121.4(2)
C10A C15A H15A 119.5
C14A C15A C10A 121.0(2)
C14A C15A H15A 119.5
C17A C16A C14A 121.9(2)
C21A C16A C14A 121.3(2)
C21A C16A C17A 116.8(2)
C16A C17A H17A 119.3
C18A C17A C16A 121.4(3)
C18A C17A H17A 119.3
C17A C18A H18A 119.8
C19A C18A C17A 120.4(3)
C19A C18A H18A 119.8
C18A C19A H19A 120.5
C18A C19A C20A 119.0(3)
C20A C19A H19A 120.5
C19A C20A H20A 119.8
C21A C20A C19A 120.4(3)
C21A C20A H20A 119.8
C16A C21A H21A 119.0
C20A C21A C16A 121.9(3)
C20A C21A H21A 119.0

loop_
_geom_bond_atom_site_label_1
_geom_bond_atom_site_label_2
_geom_bond_distance
O1B C1B 1.390(3)
O1B C11B 1.369(3)
N1B C8B 1.317(4)
N1B C9B 1.378(3)
C1B C2B 1.366(4)
C1B C6B 1.401(3)
C2B H2B 0.9500
C2B C3B 1.385(4)
C3B H3B 0.9500
C3B C4B 1.393(4)
C4B H4B 0.9500
C4B C5B 1.380(4)
C5B H5B 0.9500
C5B C6B 1.392(4)
C6B C7B 1.450(4)
C7B C8B 1.409(4)
C7B C11B 1.372(3)
C8B H8B 0.9500
C9B C10B 1.414(4)
C9B C12B 1.406(4)
C10B C11B 1.402(4)
C10B C15B 1.400(4)
C12B H12B 0.9500
C12B C13B 1.372(3)
C13B H13B 0.9500
C13B C14B 1.420(4)
C14B C15B 1.374(4)
C14B C16B 1.490(3)
C15B H15B 0.9500
C16B C17B 1.394(4)
C16B C21B 1.397(4)
C17B H17B 0.9500
C17B C18B 1.387(4)
C18B H18B 0.9500
C18B C19B 1.374(4)
C19B H19B 0.9500
C19B C20B 1.382(4)
C20B H20B 0.9500
C20B C21B 1.375(4)
C21B H21B 0.9500
O1A C1A 1.390(3)
O1A C11A 1.371(3)
N1A C8A 1.319(4)
N1A C9A 1.384(3)
C1A C2A 1.373(4)
C1A C6A 1.401(3)
C2A H2A 0.9500
C2A C3A 1.392(4)
C3A H3A 0.9500
C3A C4A 1.396(4)
C4A H4A 0.9500
C4A C5A 1.383(4)
C5A H5A 0.9500
C5A C6A 1.388(4)
C6A C7A 1.449(4)
C7A C8A 1.412(4)
C7A C11A 1.375(3)
C8A H8A 0.9500
C9A C10A 1.412(3)
C9A C12A 1.400(4)
C10A C11A 1.401(4)
C10A C15A 1.406(3)
C12A H12A 0.9500
C12A C13A 1.370(3)
C13A H13A 0.9500
C13A C14A 1.422(3)
C14A C15A 1.379(4)
C14A C16A 1.491(3)
C15A H15A 0.9500
C16A C17A 1.403(4)
C16A C21A 1.396(4)
C17A H17A 0.9500
C17A C18A 1.390(4)
C18A H18A 0.9500
C18A C19A 1.382(4)
C19A H19A 0.9500
C19A C20A 1.390(4)
C20A H20A 0.9500
C20A C21A 1.379(4)
C21A H21A 0.9500

loop_
_exptl_oxdiff_crystal_face_indexfrac_h
_exptl_oxdiff_crystal_face_indexfrac_k
_exptl_oxdiff_crystal_face_indexfrac_l
_exptl_oxdiff_crystal_face_x
_exptl_oxdiff_crystal_face_y
_exptl_oxdiff_crystal_face_z
-0.0002 -0.0001 0.9960 0.0349 0.0027 -0.0057
0.0002 0.0001 -0.9960 -0.0349 -0.0027 0.0057
-4.9788 0.0004 -0.9990 -0.0320 -0.3108 0.0371
4.9788 -0.0004 0.9990 0.0320 0.3108 -0.0371
0.9963 -4.9812 1.9919 -0.0176 0.0093 -0.5772
-4.9792 4.9815 -2.9902 -0.0150 -0.2585 0.6080
